data_7206114
loop_
_publ_author_name
'U\<zarevi\'c, Krunoslav'
'Rub\<ci\'c, Mirta'
'Radi\'c, Maja'
'Pu\<skari\'c, Andreas'
'Cindri\'c, Marina'

_publ_section_title
;
 Mechanosensitive metal--ligand bonds in the design of new coordination
 compounds
;
_journal_issue 13
_journal_name_full CrystEngComm
_journal_page_first 4314
_journal_paper_doi 10.1039/c0ce00807a
_journal_volume 13
_journal_year 2011
_chemical_formula_moiety 'C16 H14 Mo N4 O5, C2 H3 N'
_chemical_formula_sum 'C18 H17 Mo N5 O5'
_chemical_formula_weight 479.31
_chemical_name_common
;
(Imidazole)cis-dioxo(N-3-methoxysalicylidene-2-amino -3-
hydroxypyridine)molybdenum(VI) acetonitrile solvate
;
_chemical_name_systematic
;
(Imidazole)cis-dioxo(N-3-methoxysalicylidene-2-amino
-3-hydroxypyridine)molybdenum(VI) acetonitrile solvate
;
_space_group_IT_number 14
_symmetry_cell_setting monoclinic
_symmetry_space_group_name_Hall '-P 2ybc'
_symmetry_space_group_name_H-M 'P 1 21/c 1'
_atom_sites_solution_hydrogens geom
_atom_sites_solution_primary direct
_atom_sites_solution_secondary difmap
_audit_creation_method SHELXL-97
_cell_angle_alpha 90.00
_cell_angle_beta 116.626(3)
_cell_angle_gamma 90.00
_cell_formula_units_Z 4
_cell_length_a 7.5668(3)
_cell_length_b 19.3973(7)
_cell_length_c 14.5305(6)
_cell_measurement_reflns_used 2323
_cell_measurement_temperature 295(2)
_cell_measurement_theta_max 28.7144
_cell_measurement_theta_min 4.1431
_cell_volume 1906.55(14)
_computing_cell_refinement
;
CrysAlis RED, Oxford Diffraction Ltd.,
Version 1.171.31.5 (release 28-08-2006 CrysAlis171 .NET)
(compiled Aug 28 2006,13:05:05)
;
_computing_data_collection
;
CrysAlis CCD, Oxford Diffraction Ltd.,
Version 1.171.31.5 (release 28-08-2006 CrysAlis171 .NET)
(compiled Aug 28 2006,13:05:05)
;
_computing_data_reduction
;
CrysAlis RED, Oxford Diffraction Ltd.,
Version 1.171.31.5 (release 28-08-2006 CrysAlis171 .NET)
(compiled Aug 28 2006,13:05:05)
;
_computing_structure_refinement 'SHELXL-97 (Sheldrick, 1997)'
_computing_structure_solution 'SHELXL-97 (Sheldrick, 1997)'
_diffrn_ambient_temperature 295(2)
_diffrn_detector_area_resol_mean 16.3426
_diffrn_measured_fraction_theta_full 0.995
_diffrn_measured_fraction_theta_max 0.995
_diffrn_measurement_device_type 'Xcalibur, Sapphire3'
_diffrn_measurement_method '\w scans'
_diffrn_radiation_monochromator graphite
_diffrn_radiation_source 'Enhance (Mo) X-ray Source'
_diffrn_radiation_type MoK\a
_diffrn_radiation_wavelength 0.71073
_diffrn_reflns_av_R_equivalents 0.0424
_diffrn_reflns_av_sigmaI/netI 0.1015
_diffrn_reflns_limit_h_max 8
_diffrn_reflns_limit_h_min -9
_diffrn_reflns_limit_k_max 18
_diffrn_reflns_limit_k_min -23
_diffrn_reflns_limit_l_max 17
_diffrn_reflns_limit_l_min -14
_diffrn_reflns_number 7292
_diffrn_reflns_theta_full 25.50
_diffrn_reflns_theta_max 25.50
_diffrn_reflns_theta_min 4.15
_exptl_absorpt_coefficient_mu 0.730
_exptl_absorpt_correction_T_max 1.00000
_exptl_absorpt_correction_T_min 0.97121
_exptl_absorpt_correction_type multi-scan
_exptl_absorpt_process_details
;
CrysAlisPro, Oxford Diffraction Ltd.,
Version 1.171.33.55 (release 05-01-2010 CrysAlis171 .NET)
(compiled Jan 5 2010,16:28:46)
Empirical absorption correction using spherical harmonics,
implemented in SCALE3 ABSPACK scaling algorithm.
;
_exptl_crystal_colour red
_exptl_crystal_density_diffrn 1.670
_exptl_crystal_density_method 'not measured'
_exptl_crystal_description prism
_exptl_crystal_F_000 968
_exptl_crystal_size_max 0.34
_exptl_crystal_size_mid 0.08
_exptl_crystal_size_min 0.05
_refine_diff_density_max 0.269
_refine_diff_density_min -0.296
_refine_diff_density_rms 0.068
_refine_ls_extinction_method none
_refine_ls_goodness_of_fit_ref 1.023
_refine_ls_hydrogen_treatment mixed
_refine_ls_matrix_type full
_refine_ls_number_parameters 266
_refine_ls_number_reflns 3536
_refine_ls_number_restraints 1
_refine_ls_restrained_S_all 1.024
_refine_ls_R_factor_all 0.0720
_refine_ls_R_factor_gt 0.0333
_refine_ls_shift/su_max 0.002
_refine_ls_shift/su_mean 0.000
_refine_ls_structure_factor_coef Fsqd
_refine_ls_weighting_details
; calc
[0.00000+1.00000exp(3.00(sin\q/\l)^2^)]/
[\s^2^(Fo^2^)+0.0000+0.0000*P+(0.0158P)^2^+0.0000sin\q/\l]
where P = 0.33333Fo^2^ + 0.66667Fc^2^
;
_refine_ls_weighting_scheme calc
_refine_ls_wR_factor_gt 0.0552
_refine_ls_wR_factor_ref 0.0615
_reflns_number_gt 2154
_reflns_number_total 3536
_reflns_threshold_expression >2sigma(I)
_cod_data_source_file c0ce00807a.txt
_cod_data_source_block I(Im)_x_CH3CN
_cod_original_cell_volume 1906.55(13)
_cod_original_sg_symbol_H-M 'P 21/c'
_cod_database_code 7206114

loop_
_symmetry_equiv_pos_as_xyz
'x, y, z'
'-x, y+1/2, -z+1/2'
'-x, -y, -z'
'x, -y-1/2, z-1/2'

loop_
_atom_site_label
_atom_site_type_symbol
_atom_site_fract_x
_atom_site_fract_y
_atom_site_fract_z
_atom_site_U_iso_or_equiv
_atom_site_adp_type
_atom_site_occupancy
_atom_site_symmetry_multiplicity
_atom_site_calc_flag
_atom_site_refinement_flags
_atom_site_disorder_assembly
_atom_site_disorder_group
Mo1 Mo 0.13814(5) 0.824336(17) 0.05457(2) 0.02996(10) Uani 1 1 d . . .
O1 O -0.1026(4) 0.84788(13) -0.0078(2) 0.0453(7) Uani 1 1 d . . .
O2 O 0.1344(4) 0.74082(12) 0.08760(19) 0.0403(7) Uani 1 1 d . . .
O3 O 0.1799(4) 0.80739(12) -0.06800(19) 0.0392(7) Uani 1 1 d . . .
O4 O 0.1953(4) 0.87080(12) 0.18316(19) 0.0362(6) Uani 1 1 d . . .
O5 O 0.1918(4) 0.88832(13) 0.35701(19) 0.0426(7) Uani 1 1 d . . .
N1 N 0.2632(4) 0.98226(17) -0.1230(2) 0.0381(8) Uani 1 1 d . . .
N2 N 0.2308(4) 0.92832(15) 0.0180(2) 0.0297(7) Uani 1 1 d . . .
N3 N 0.4856(4) 0.81088(14) 0.1383(2) 0.0323(7) Uani 1 1 d . . .
N4 N 0.8056(5) 0.8231(2) 0.2084(3) 0.0490(9) Uani 1 1 d D . .
H4N H 0.918(4) 0.839(2) 0.226(3) 0.059 Uiso 1 1 d D . .
C1 C 0.2359(5) 0.92554(19) -0.0790(3) 0.0305(9) Uani 1 1 d . . .
C2 C 0.2063(5) 0.8600(2) -0.1205(3) 0.0321(9) Uani 1 1 d . . .
C3 C 0.2040(6) 0.8520(2) -0.2155(3) 0.0460(11) Uani 1 1 d . . .
H3 H 0.1852 0.8089 -0.2463 0.055 Uiso 1 1 calc R . .
C4 C 0.2300(6) 0.9094(2) -0.2629(3) 0.0500(12) Uani 1 1 d . . .
H4 H 0.2286 0.9056 -0.3270 0.060 Uiso 1 1 calc R . .
C5 C 0.2581(6) 0.9724(2) -0.2155(3) 0.0477(11) Uani 1 1 d . . .
H5 H 0.2747 1.0106 -0.2495 0.057 Uiso 1 1 calc R . .
C6 C 0.2540(5) 0.98508(18) 0.0673(3) 0.0315(9) Uani 1 1 d . . .
H6 H 0.2744 1.0249 0.0377 0.038 Uiso 1 1 calc R . .
C7 C 0.2506(5) 0.99144(18) 0.1652(3) 0.0309(9) Uani 1 1 d . . .
C8 C 0.2238(5) 0.93570(18) 0.2183(3) 0.0281(8) Uani 1 1 d . . .
C9 C 0.2242(5) 0.94609(19) 0.3136(3) 0.0307(9) Uani 1 1 d . . .
C10 C 0.2533(6) 1.0108(2) 0.3555(3) 0.0439(11) Uani 1 1 d . . .
H10 H 0.2550 1.0174 0.4193 0.053 Uiso 1 1 calc R . .
C11 C 0.2802(6) 1.0664(2) 0.3031(3) 0.0460(11) Uani 1 1 d . . .
H11 H 0.2978 1.1104 0.3314 0.055 Uiso 1 1 calc R . .
C12 C 0.2810(5) 1.05705(19) 0.2107(3) 0.0420(10) Uani 1 1 d . . .
H12 H 0.3019 1.0946 0.1771 0.050 Uiso 1 1 calc R . .
C13 C 0.1958(7) 0.8957(2) 0.4560(3) 0.0616(13) Uani 1 1 d . . .
H13A H 0.1713 0.8518 0.4785 0.092 Uiso 1 1 calc R . .
H13B H 0.0957 0.9278 0.4514 0.092 Uiso 1 1 calc R . .
H13C H 0.3232 0.9124 0.5045 0.092 Uiso 1 1 calc R . .
C31 C 0.6315(6) 0.8492(2) 0.1435(3) 0.0445(11) Uani 1 1 d . . .
H31 H 0.6157 0.8897 0.1065 0.053 Uiso 1 1 calc R . .
C32 C 0.7721(6) 0.7649(2) 0.2482(3) 0.0492(11) Uani 1 1 d . . .
H32 H 0.8660 0.7359 0.2963 0.059 Uiso 1 1 calc R . .
C33 C 0.5756(6) 0.7575(2) 0.2044(3) 0.0425(10) Uani 1 1 d . . .
H33 H 0.5094 0.7212 0.2170 0.051 Uiso 1 1 calc R . .
N1S N 0.7092(7) 0.9075(3) 0.4150(4) 0.0890(16) Uani 1 1 d . . .
C1S C 0.6653(8) 0.8563(3) 0.4337(4) 0.0647(15) Uani 1 1 d . . .
C2S C 0.6092(8) 0.7912(3) 0.4579(4) 0.0845(18) Uani 1 1 d . . .
H2S1 H 0.6624 0.7866 0.5312 0.127 Uiso 1 1 calc R . .
H2S2 H 0.6596 0.7550 0.4313 0.127 Uiso 1 1 calc R . .
H2S3 H 0.4676 0.7883 0.4274 0.127 Uiso 1 1 calc R . .

loop_
_atom_site_aniso_label
_atom_site_aniso_U_11
_atom_site_aniso_U_22
_atom_site_aniso_U_33
_atom_site_aniso_U_23
_atom_site_aniso_U_13
_atom_site_aniso_U_12
Mo1 0.03154(17) 0.02889(16) 0.02853(16) -0.00038(19) 0.01265(12) -0.0041(2)
O1 0.0315(15) 0.0488(17) 0.0512(17) 0.0094(13) 0.0146(13) 0.0005(13)
O2 0.0466(17) 0.0335(15) 0.0390(17) -0.0020(12) 0.0177(14) -0.0096(13)
O3 0.0472(16) 0.0379(17) 0.0337(15) -0.0088(12) 0.0192(13) -0.0074(13)
O4 0.0525(17) 0.0283(15) 0.0343(15) 0.0006(12) 0.0253(13) -0.0024(13)
O5 0.0537(18) 0.0525(18) 0.0267(15) -0.0006(13) 0.0226(14) -0.0086(15)
N1 0.0358(19) 0.048(2) 0.034(2) 0.0061(16) 0.0186(16) -0.0008(17)
N2 0.0320(18) 0.0319(18) 0.0252(17) -0.0006(14) 0.0128(14) -0.0019(15)
N3 0.0303(17) 0.033(2) 0.0328(17) 0.0023(15) 0.0131(14) 0.0010(16)
N4 0.0288(19) 0.056(2) 0.056(2) 0.000(2) 0.0131(18) 0.003(2)
C1 0.028(2) 0.039(2) 0.026(2) 0.0019(17) 0.0123(17) 0.0001(19)
C2 0.025(2) 0.042(2) 0.029(2) -0.0008(18) 0.0114(17) 0.0027(18)
C3 0.046(3) 0.063(3) 0.033(2) -0.011(2) 0.020(2) -0.008(2)
C4 0.047(3) 0.077(3) 0.035(3) 0.001(2) 0.026(2) 0.002(3)
C5 0.044(3) 0.063(3) 0.044(3) 0.017(2) 0.027(2) 0.000(2)
C6 0.032(2) 0.028(2) 0.033(2) 0.0050(17) 0.0133(18) 0.0026(18)
C7 0.027(2) 0.034(2) 0.029(2) -0.0017(17) 0.0110(17) 0.0008(18)
C8 0.025(2) 0.030(2) 0.029(2) -0.0002(17) 0.0112(17) 0.0039(18)
C9 0.024(2) 0.039(2) 0.028(2) -0.0022(18) 0.0106(17) -0.0010(18)
C10 0.049(3) 0.051(3) 0.033(3) -0.008(2) 0.020(2) 0.003(2)
C11 0.059(3) 0.033(2) 0.043(3) -0.012(2) 0.020(2) -0.004(2)
C12 0.050(3) 0.034(2) 0.040(3) -0.0011(19) 0.018(2) -0.003(2)
C13 0.080(3) 0.079(4) 0.034(3) -0.003(2) 0.033(3) -0.012(3)
C31 0.043(3) 0.039(2) 0.047(3) 0.003(2) 0.017(2) 0.001(2)
C32 0.040(3) 0.058(3) 0.046(3) 0.011(2) 0.015(2) 0.012(2)
C33 0.039(2) 0.039(2) 0.048(3) 0.012(2) 0.019(2) 0.006(2)
N1S 0.080(4) 0.087(4) 0.110(4) -0.002(3) 0.051(3) 0.001(3)
C1S 0.058(4) 0.083(4) 0.057(3) -0.001(3) 0.028(3) 0.020(3)
C2S 0.111(5) 0.072(4) 0.093(5) 0.014(3) 0.067(4) 0.022(4)

loop_
_atom_type_symbol
_atom_type_description
_atom_type_scat_dispersion_real
_atom_type_scat_dispersion_imag
_atom_type_scat_source
C C 0.0033 0.0016 'International Tables Vol C Tables 4.2.6.8 and 6.1.1.4'
H H 0.0000 0.0000 'International Tables Vol C Tables 4.2.6.8 and 6.1.1.4'
Mo Mo -1.6832 0.6857 'International Tables Vol C Tables 4.2.6.8 and 6.1.1.4'
N N 0.0061 0.0033 'International Tables Vol C Tables 4.2.6.8 and 6.1.1.4'
O O 0.0106 0.0060 'International Tables Vol C Tables 4.2.6.8 and 6.1.1.4'

loop_
_geom_angle_atom_site_label_1
_geom_angle_atom_site_label_2
_geom_angle_atom_site_label_3
_geom_angle
_geom_angle_site_symmetry_1
_geom_angle_site_symmetry_3
_geom_angle_publ_flag
O2 Mo1 O1 105.01(12) . . ?
O2 Mo1 O4 101.32(11) . . ?
O1 Mo1 O4 96.45(11) . . ?
O2 Mo1 O3 97.26(10) . . ?
O1 Mo1 O3 97.51(11) . . ?
O4 Mo1 O3 152.96(10) . . ?
O2 Mo1 N2 163.81(11) . . ?
O1 Mo1 N2 90.35(11) . . ?
O4 Mo1 N2 81.62(10) . . ?
O3 Mo1 N2 75.26(10) . . ?
O2 Mo1 N3 84.53(11) . . ?
O1 Mo1 N3 170.44(11) . . ?
O4 Mo1 N3 80.76(10) . . ?
O3 Mo1 N3 81.66(10) . . ?
N2 Mo1 N3 80.21(10) . . ?
C2 O3 Mo1 120.8(2) . . ?
C8 O4 Mo1 137.0(2) . . ?
C9 O5 C13 117.2(3) . . ?
C1 N1 C5 114.9(3) . . ?
C6 N2 C1 121.8(3) . . ?
C6 N2 Mo1 127.6(2) . . ?
C1 N2 Mo1 110.2(2) . . ?
C31 N3 C33 104.4(3) . . ?
C31 N3 Mo1 133.1(3) . . ?
C33 N3 Mo1 122.2(2) . . ?
C31 N4 C32 107.9(3) . . ?
C31 N4 H4N 129(3) . . ?
C32 N4 H4N 123(3) . . ?
N1 C1 C2 125.4(3) . . ?
N1 C1 N2 121.3(3) . . ?
C2 C1 N2 113.2(3) . . ?
O3 C2 C3 123.0(3) . . ?
O3 C2 C1 119.2(3) . . ?
C3 C2 C1 117.8(4) . . ?
C4 C3 C2 118.2(4) . . ?
C4 C3 H3 120.9 . . ?
C2 C3 H3 120.9 . . ?
C3 C4 C5 119.7(4) . . ?
C3 C4 H4 120.1 . . ?
C5 C4 H4 120.1 . . ?
N1 C5 C4 124.0(4) . . ?
N1 C5 H5 118.0 . . ?
C4 C5 H5 118.0 . . ?
N2 C6 C7 124.6(3) . . ?
N2 C6 H6 117.7 . . ?
C7 C6 H6 117.7 . . ?
C8 C7 C12 118.4(3) . . ?
C8 C7 C6 123.5(3) . . ?
C12 C7 C6 118.1(3) . . ?
O4 C8 C7 123.8(3) . . ?
O4 C8 C9 116.2(3) . . ?
C7 C8 C9 120.0(3) . . ?
O5 C9 C10 125.1(3) . . ?
O5 C9 C8 114.8(3) . . ?
C10 C9 C8 120.1(4) . . ?
C9 C10 C11 120.2(4) . . ?
C9 C10 H10 119.9 . . ?
C11 C10 H10 119.9 . . ?
C12 C11 C10 120.4(4) . . ?
C12 C11 H11 119.8 . . ?
C10 C11 H11 119.8 . . ?
C11 C12 C7 121.0(4) . . ?
C11 C12 H12 119.5 . . ?
C7 C12 H12 119.5 . . ?
O5 C13 H13A 109.5 . . ?
O5 C13 H13B 109.5 . . ?
H13A C13 H13B 109.5 . . ?
O5 C13 H13C 109.5 . . ?
H13A C13 H13C 109.5 . . ?
H13B C13 H13C 109.5 . . ?
N3 C31 N4 111.6(4) . . ?
N3 C31 H31 124.2 . . ?
N4 C31 H31 124.2 . . ?
C33 C32 N4 105.6(4) . . ?
C33 C32 H32 127.2 . . ?
N4 C32 H32 127.2 . . ?
C32 C33 N3 110.5(4) . . ?
C32 C33 H33 124.7 . . ?
N3 C33 H33 124.7 . . ?
N1S C1S C2S 179.7(6) . . ?
C1S C2S H2S1 109.5 . . ?
C1S C2S H2S2 109.5 . . ?
H2S1 C2S H2S2 109.5 . . ?
C1S C2S H2S3 109.5 . . ?
H2S1 C2S H2S3 109.5 . . ?
H2S2 C2S H2S3 109.5 . . ?

loop_
_geom_bond_atom_site_label_1
_geom_bond_atom_site_label_2
_geom_bond_distance
_geom_bond_site_symmetry_2
_geom_bond_publ_flag
Mo1 O2 1.693(2) . ?
Mo1 O1 1.694(2) . ?
Mo1 O4 1.941(2) . ?
Mo1 O3 1.971(2) . ?
Mo1 N2 2.275(3) . ?
Mo1 N3 2.365(3) . ?
O3 C2 1.342(4) . ?
O4 C8 1.339(4) . ?
O5 C9 1.361(4) . ?
O5 C13 1.432(4) . ?
N1 C1 1.334(4) . ?
N1 C5 1.341(4) . ?
N2 C6 1.282(4) . ?
N2 C1 1.428(4) . ?
N3 C31 1.304(4) . ?
N3 C33 1.368(4) . ?
N4 C31 1.329(5) . ?
N4 C32 1.343(5) . ?
N4 H4N 0.834(18) . ?
C1 C2 1.381(5) . ?
C2 C3 1.381(5) . ?
C3 C4 1.368(5) . ?
C3 H3 0.9300 . ?
C4 C5 1.373(6) . ?
C4 H4 0.9300 . ?
C5 H5 0.9300 . ?
C6 C7 1.440(5) . ?
C6 H6 0.9300 . ?
C7 C8 1.395(5) . ?
C7 C12 1.405(5) . ?
C8 C9 1.398(4) . ?
C9 C10 1.369(5) . ?
C10 C11 1.387(5) . ?
C10 H10 0.9300 . ?
C11 C12 1.357(5) . ?
C11 H11 0.9300 . ?
C12 H12 0.9300 . ?
C13 H13A 0.9600 . ?
C13 H13B 0.9600 . ?
C13 H13C 0.9600 . ?
C31 H31 0.9300 . ?
C32 C33 1.338(5) . ?
C32 H32 0.9300 . ?
C33 H33 0.9300 . ?
N1S C1S 1.119(6) . ?
C1S C2S 1.425(7) . ?
C2S H2S1 0.9600 . ?
C2S H2S2 0.9600 . ?
C2S H2S3 0.9600 . ?
